data_4340992
loop_
_publ_author_name
'Kulmaczewski, Rafal'
'Shepherd, Helena J.'
'Cespedes, Oscar'
'Halcrow, Malcolm A.'

_publ_section_title
;
 A homologous series of [Fe(H&#x2082;Bpz&#x2082;)&#x2082;(L)]
 spin-crossover complexes with annelated bipyridyl co-ligands.
;
_journal_issue 18
_journal_name_full 'Inorganic chemistry'
_journal_page_first 9809
_journal_page_last 9817
_journal_paper_doi 10.1021/ic501402q
_journal_volume 53
_journal_year 2014
_chemical_formula_moiety 'C34 H28 B2 Fe N12, 1.5[C7 H8], 0.5[C6 H14]'
_chemical_formula_sum 'C47.5 H47 B2 Fe N12'
_chemical_formula_weight 863.44
_chemical_name_systematic
;
Bis[di(pyrazol-1-yl)dihydridoborate][dipyrido[3,2-a:2'3'-c]benzo[i]phenazine]-
iron(II) sesqui-toluene hemi-n-hexane solvate
;
_space_group_IT_number 2
_symmetry_cell_setting triclinic
_symmetry_space_group_name_Hall '-P 1'
_symmetry_space_group_name_H-M 'P -1'
_atom_sites_solution_hydrogens geom
_atom_sites_solution_primary direct
_atom_sites_solution_secondary difmap
_audit_creation_method SHELXL-97
_cell_angle_alpha 70.730(4)
_cell_angle_beta 72.279(4)
_cell_angle_gamma 85.753(3)
_cell_formula_units_Z 2
_cell_length_a 12.3397(6)
_cell_length_b 12.9186(5)
_cell_length_c 15.3077(7)
_cell_measurement_reflns_used 7194
_cell_measurement_temperature 100(2)
_cell_measurement_theta_max 29.39
_cell_measurement_theta_min 3.67
_cell_volume 2193.26(19)
_computing_cell_refinement 'CrysAlisPro, Agilent Technologies'
_computing_data_collection 'CrysAlisPro, Agilent Technologies'
_computing_data_reduction 'CrysAlisPro, Agilent Technologies'
_computing_molecular_graphics 'XSEED (Barbour, 2001)'
_computing_publication_material 'local program'
_computing_structure_refinement 'SHELXL-97 (Sheldrick, 1997)'
_computing_structure_solution 'SHELXS-97 (Sheldrick, 1990)'
_diffrn_ambient_temperature 100(2)
_diffrn_detector_area_resol_mean 5.3095
_diffrn_measured_fraction_theta_full 0.830
_diffrn_measured_fraction_theta_max 0.830
_diffrn_measurement_device_type 'SuperNova, Dual, Cu at zero, Atlas'
_diffrn_measurement_method '\w scans'
_diffrn_radiation_monochromator mirror
_diffrn_radiation_source 'SuperNova (Mo) X-ray Source'
_diffrn_radiation_type MoK\a
_diffrn_radiation_wavelength 0.71073
_diffrn_reflns_av_R_equivalents 0.0447
_diffrn_reflns_av_sigmaI/netI 0.0705
_diffrn_reflns_limit_h_max 17
_diffrn_reflns_limit_h_min -17
_diffrn_reflns_limit_k_max 18
_diffrn_reflns_limit_k_min -17
_diffrn_reflns_limit_l_max 19
_diffrn_reflns_limit_l_min -19
_diffrn_reflns_number 23388
_diffrn_reflns_theta_full 29.83
_diffrn_reflns_theta_max 29.83
_diffrn_reflns_theta_min 3.19
_diffrn_standards_decay_% 0
_diffrn_standards_interval_count 0
_diffrn_standards_interval_time 0
_diffrn_standards_number 0
_exptl_absorpt_coefficient_mu 0.393
_exptl_absorpt_correction_T_max 1.000
_exptl_absorpt_correction_T_min 0.892
_exptl_absorpt_correction_type multi-scan
_exptl_absorpt_process_details
; 
CrysAlisPro, Agilent Technologies,
Version 1.171.36.24 (release 03-12-2012 CrysAlis171 .NET)
Empirical absorption correction using spherical harmonics,
 implemented in SCALE3 ABSPACK scaling algorithm.
;
_exptl_crystal_colour brown
_exptl_crystal_density_diffrn 1.307
_exptl_crystal_density_method 'not measured'
_exptl_crystal_description 'rectangular prism'
_exptl_crystal_F_000 904
_exptl_crystal_size_max 0.26
_exptl_crystal_size_mid 0.19
_exptl_crystal_size_min 0.11
_refine_diff_density_max 0.856
_refine_diff_density_min -0.515
_refine_diff_density_rms 0.077
_refine_ls_extinction_method none
_refine_ls_goodness_of_fit_ref 1.039
_refine_ls_hydrogen_treatment constr
_refine_ls_matrix_type full
_refine_ls_number_parameters 582
_refine_ls_number_reflns 10449
_refine_ls_number_restraints 12
_refine_ls_restrained_S_all 1.048
_refine_ls_R_factor_all 0.0817
_refine_ls_R_factor_gt 0.0615
_refine_ls_shift/su_max 0.000
_refine_ls_shift/su_mean 0.000
_refine_ls_structure_factor_coef Fsqd
_refine_ls_weighting_details 'calc w=1/[\s^2^(Fo^2^)+(0.0608P)^2^+2.3795P] where P=(Fo^2^+2Fc^2^)/3'
_refine_ls_weighting_scheme calc
_refine_ls_wR_factor_gt 0.1440
_refine_ls_wR_factor_ref 0.1584
_reflns_number_gt 8115
_reflns_number_total 10449
_reflns_threshold_expression >2sigma(I)
_cod_data_source_file ic501402q_si_006.cif
_cod_data_source_block rk37100
_cod_depositor_comments
;
The following automatic conversions were performed:

'_symmetry_cell_setting' value 'Triclinic' changed to 'triclinic'
according to
/home/saulius/struct/COD-crude-data--automatic-downloads/rss-feeds/ACS/lib/dictionaries/cif_core.dic
dictionary named 'cif_core.dic' version 2.4.2 from 2011-04-26.

Automatic conversion script
Id: cif_fix_values 2281 2013-09-26 08:29:07Z andrius 

 Adding full bibliography for 4340990--4341018.cif.
;
_cod_original_cell_volume 2193.26(17)
_cod_original_formula_sum 'C47.50 H47 B2 Fe N12'
_cod_database_code 4340992

loop_
_symmetry_equiv_pos_as_xyz
'x, y, z'
'-x, -y, -z'

loop_
_atom_site_label
_atom_site_type_symbol
_atom_site_fract_x
_atom_site_fract_y
_atom_site_fract_z
_atom_site_U_iso_or_equiv
_atom_site_adp_type
_atom_site_occupancy
_atom_site_symmetry_multiplicity
_atom_site_calc_flag
_atom_site_refinement_flags
_atom_site_disorder_assembly
_atom_site_disorder_group
Fe1 Fe 0.48479(3) 0.47064(3) 0.25536(3) 0.01694(11) Uani 1 1 d . . .
B2 B 0.7612(3) 0.4120(3) 0.1631(2) 0.0259(6) Uani 1 1 d . . .
H2A H 0.8455 0.4136 0.1409 0.031 Uiso 1 1 calc R . .
H2B H 0.7331 0.3479 0.1538 0.031 Uiso 1 1 calc R . .
N3 N 0.71608(18) 0.51875(18) 0.10512(16) 0.0233(5) Uani 1 1 d . . .
N4 N 0.60370(17) 0.54453(17) 0.12925(15) 0.0192(4) Uani 1 1 d . . .
C5 C 0.5954(2) 0.6414(2) 0.06421(19) 0.0231(5) Uani 1 1 d . . .
H5 H 0.5267 0.6795 0.0634 0.028 Uiso 1 1 calc R . .
C6 C 0.7014(2) 0.6786(2) -0.0022(2) 0.0282(6) Uani 1 1 d . . .
H6 H 0.7190 0.7447 -0.0555 0.034 Uiso 1 1 calc R . .
C7 C 0.7747(2) 0.5989(2) 0.0263(2) 0.0287(6) Uani 1 1 d . . .
H7 H 0.8543 0.6001 -0.0047 0.034 Uiso 1 1 calc R . .
N8 N 0.71761(18) 0.40390(18) 0.27184(16) 0.0232(5) Uani 1 1 d . . .
N9 N 0.60504(18) 0.40891(17) 0.32016(16) 0.0205(4) Uani 1 1 d . . .
C10 C 0.5999(2) 0.3874(2) 0.41311(19) 0.0233(5) Uani 1 1 d . . .
H10 H 0.5317 0.3853 0.4638 0.028 Uiso 1 1 calc R . .
C11 C 0.7075(2) 0.3684(2) 0.4257(2) 0.0267(6) Uani 1 1 d . . .
H11 H 0.7270 0.3515 0.4843 0.032 Uiso 1 1 calc R . .
C12 C 0.7792(2) 0.3798(2) 0.3344(2) 0.0268(6) Uani 1 1 d . . .
H12 H 0.8594 0.3720 0.3182 0.032 Uiso 1 1 calc R . .
B13 B 0.2905(3) 0.6656(3) 0.2900(2) 0.0230(6) Uani 1 1 d . . .
H13A H 0.2441 0.6119 0.3505 0.028 Uiso 1 1 calc R . .
H13B H 0.2514 0.7364 0.2801 0.028 Uiso 1 1 calc R . .
N14 N 0.40995(18) 0.68043(17) 0.29814(16) 0.0206(4) Uani 1 1 d . . .
N15 N 0.49306(18) 0.60577(17) 0.28906(15) 0.0197(4) Uani 1 1 d . . .
C16 C 0.5834(2) 0.6457(2) 0.3005(2) 0.0243(6) Uani 1 1 d . . .
H16 H 0.6545 0.6110 0.2969 0.029 Uiso 1 1 calc R . .
C17 C 0.5584(2) 0.7450(2) 0.3182(2) 0.0290(6) Uani 1 1 d . . .
H17 H 0.6070 0.7898 0.3294 0.035 Uiso 1 1 calc R . .
C18 C 0.4482(2) 0.7642(2) 0.3160(2) 0.0253(6) Uani 1 1 d . . .
H18 H 0.4059 0.8262 0.3255 0.030 Uiso 1 1 calc R . .
N19 N 0.30409(18) 0.62442(17) 0.20336(16) 0.0210(5) Uani 1 1 d . . .
N20 N 0.36746(17) 0.53721(16) 0.18878(15) 0.0177(4) Uani 1 1 d . . .
C21 C 0.3491(2) 0.5211(2) 0.11214(18) 0.0202(5) Uani 1 1 d . . .
H21 H 0.3831 0.4656 0.0853 0.024 Uiso 1 1 calc R . .
C22 C 0.2736(2) 0.5967(2) 0.07736(19) 0.0238(6) Uani 1 1 d . . .
H22 H 0.2460 0.6030 0.0244 0.029 Uiso 1 1 calc R . .
C23 C 0.2478(2) 0.6607(2) 0.1370(2) 0.0253(6) Uani 1 1 d . . .
H23 H 0.1982 0.7207 0.1319 0.030 Uiso 1 1 calc R . .
N24 N 0.46764(17) 0.33300(17) 0.22917(15) 0.0179(4) Uani 1 1 d . . .
C25 C 0.3893(2) 0.2599(2) 0.30319(18) 0.0174(5) Uani 1 1 d . . .
C26 C 0.3615(2) 0.1592(2) 0.29900(18) 0.0184(5) Uani 1 1 d . . .
C27 C 0.4173(2) 0.1313(2) 0.21586(19) 0.0212(5) Uani 1 1 d . . .
H27 H 0.4010 0.0632 0.2107 0.025 Uiso 1 1 calc R . .
C28 C 0.4965(2) 0.2050(2) 0.14147(19) 0.0221(5) Uani 1 1 d . . .
H28 H 0.5358 0.1880 0.0843 0.027 Uiso 1 1 calc R . .
C29 C 0.5184(2) 0.3045(2) 0.15062(18) 0.0207(5) Uani 1 1 d . . .
H29 H 0.5723 0.3547 0.0981 0.025 Uiso 1 1 calc R . .
N30 N 0.36974(17) 0.39547(17) 0.37923(15) 0.0181(4) Uani 1 1 d . . .
C31 C 0.3371(2) 0.2939(2) 0.38650(18) 0.0175(5) Uani 1 1 d . . .
C32 C 0.2589(2) 0.2256(2) 0.46912(18) 0.0185(5) Uani 1 1 d . . .
C33 C 0.2133(2) 0.2630(2) 0.54832(19) 0.0214(5) Uani 1 1 d . . .
H33 H 0.1600 0.2188 0.6057 0.026 Uiso 1 1 calc R . .
C34 C 0.2473(2) 0.3650(2) 0.54159(19) 0.0234(5) Uani 1 1 d . . .
H34 H 0.2178 0.3921 0.5946 0.028 Uiso 1 1 calc R . .
C35 C 0.3250(2) 0.4285(2) 0.45661(19) 0.0209(5) Uani 1 1 d . . .
H35 H 0.3475 0.4987 0.4534 0.025 Uiso 1 1 calc R . .
C36 C 0.2751(2) 0.0874(2) 0.38236(18) 0.0183(5) Uani 1 1 d . . .
C37 C 0.2260(2) 0.1195(2) 0.46754(18) 0.0184(5) Uani 1 1 d . . .
N38 N 0.14981(17) 0.05819(17) 0.54493(15) 0.0195(4) Uani 1 1 d . . .
C39 C 0.1169(2) -0.0383(2) 0.54038(19) 0.0200(5) Uani 1 1 d . . .
C40 C 0.1637(2) -0.0695(2) 0.45539(19) 0.0201(5) Uani 1 1 d . . .
N41 N 0.24418(17) -0.00517(17) 0.37639(16) 0.0197(4) Uani 1 1 d . . .
C42 C 0.1274(2) -0.1680(2) 0.4527(2) 0.0222(5) Uani 1 1 d . . .
H42 H 0.1568 -0.1879 0.3956 0.027 Uiso 1 1 calc R . .
C43 C 0.0480(2) -0.2374(2) 0.5335(2) 0.0229(6) Uani 1 1 d . . .
C44 C 0.0017(2) -0.2064(2) 0.6190(2) 0.0232(6) Uani 1 1 d . . .
C45 C 0.0358(2) -0.1067(2) 0.6207(2) 0.0228(5) Uani 1 1 d . . .
H45 H 0.0038 -0.0852 0.6767 0.027 Uiso 1 1 calc R . .
C46 C 0.0149(2) -0.3418(2) 0.5345(2) 0.0268(6) Uani 1 1 d . . .
H46 H 0.0450 -0.3635 0.4784 0.032 Uiso 1 1 calc R . .
C47 C -0.0591(2) -0.4101(2) 0.6147(2) 0.0299(6) Uani 1 1 d . . .
H47 H -0.0797 -0.4794 0.6145 0.036 Uiso 1 1 calc R . .
C48 C -0.1060(2) -0.3788(2) 0.6991(2) 0.0302(6) Uani 1 1 d . . .
H48 H -0.1578 -0.4274 0.7546 0.036 Uiso 1 1 calc R . .
C49 C -0.0777(2) -0.2804(2) 0.7013(2) 0.0269(6) Uani 1 1 d . . .
H49 H -0.1110 -0.2603 0.7579 0.032 Uiso 1 1 calc R . .
C50 C 0.5492(7) -0.0782(3) 0.0609(3) 0.0858(19) Uani 1 1 d . . .
H50 H 0.5831 -0.1326 0.1028 0.103 Uiso 1 1 calc R . .
C51 C 0.4339(7) -0.0754(3) 0.0816(3) 0.0826(19) Uani 1 1 d . . .
H51 H 0.3877 -0.1273 0.1385 0.099 Uiso 1 1 calc R . .
C52 C 0.3834(6) 0.0022(3) 0.0204(3) 0.0809(17) Uani 1 1 d D . .
C53 C 0.2725(8) 0.0024(8) 0.0448(9) 0.078(3) Uani 0.50 1 d PD . .
H53A H 0.2413 -0.0579 0.1052 0.118 Uiso 0.50 1 calc PR . .
H53B H 0.2469 -0.0072 -0.0067 0.118 Uiso 0.50 1 calc PR . .
H53C H 0.2460 0.0723 0.0544 0.118 Uiso 0.50 1 calc PR . .
C54 C -0.0632(6) 0.6532(6) 0.1836(6) 0.133(3) Uani 1 1 d D . .
H54A H -0.1271 0.6415 0.1621 0.199 Uiso 1 1 calc R A 1
H54B H -0.0662 0.5965 0.2455 0.199 Uiso 1 1 calc R A 1
H54C H 0.0086 0.6492 0.1349 0.199 Uiso 1 1 calc R A 1
C55A C -0.0706(8) 0.7599(6) 0.1957(7) 0.096(4) Uiso 0.50 1 d PGD B 1
C56A C 0.0053(6) 0.8053(7) 0.2249(6) 0.082(3) Uiso 0.50 1 d PG B 1
H56A H 0.0607 0.7610 0.2501 0.098 Uiso 0.50 1 calc PR B 1
C57A C 0.0000(8) 0.9158(7) 0.2172(8) 0.121(5) Uiso 0.50 1 d PG B 1
H57A H 0.0519 0.9468 0.2371 0.145 Uiso 0.50 1 calc PR B 1
C58A C -0.0811(10) 0.9807(6) 0.1802(9) 0.158(8) Uiso 0.50 1 d PG B 1
H58A H -0.0847 1.0561 0.1749 0.189 Uiso 0.50 1 calc PR B 1
C59A C -0.1570(8) 0.9352(8) 0.1510(8) 0.138(6) Uiso 0.50 1 d PG B 1
H59A H -0.2124 0.9795 0.1258 0.165 Uiso 0.50 1 calc PR B 1
C60A C -0.1517(7) 0.8248(9) 0.1587(8) 0.108(4) Uiso 0.50 1 d PG B 1
H60A H -0.2036 0.7937 0.1388 0.130 Uiso 0.50 1 calc PR B 1
C55B C -0.1178(10) 0.7678(8) 0.1698(9) 0.078(3) Uiso 0.50 1 d PD B 2
H55A H -0.1464 0.7864 0.1128 0.094 Uiso 0.50 1 calc PR B 2
H55B H -0.1842 0.7626 0.2272 0.094 Uiso 0.50 1 calc PR B 2
C56B C -0.0422(9) 0.8580(7) 0.1561(9) 0.082(3) Uiso 0.50 1 d PD B 2
H56B H -0.0150 0.8384 0.2139 0.098 Uiso 0.50 1 calc PR B 2
H56C H 0.0252 0.8601 0.1001 0.098 Uiso 0.50 1 calc PR B 2
C57B C -0.0838(13) 0.9684(9) 0.1404(16) 0.134(6) Uiso 0.50 1 d PD B 2
H57B H -0.1500 0.9680 0.1967 0.160 Uiso 0.50 1 calc PR B 2
H57C H -0.1114 0.9891 0.0827 0.160 Uiso 0.50 1 calc PR B 2
C58B C 0.0044(9) 1.0594(8) 0.1251(9) 0.090(3) Uiso 0.50 1 d PD B 2
H58B H 0.0329 1.0425 0.1821 0.108 Uiso 0.50 1 calc PR B 2
H58C H 0.0698 1.0658 0.0667 0.108 Uiso 0.50 1 calc PR B 2
C59B C -0.0616(11) 1.1630(9) 0.1130(10) 0.110(4) Uiso 0.50 1 d PD B 2
H59B H -0.0118 1.2244 0.1025 0.166 Uiso 0.50 1 calc PR B 2
H59C H -0.1259 1.1548 0.1715 0.166 Uiso 0.50 1 calc PR B 2
H59D H -0.0901 1.1774 0.0570 0.166 Uiso 0.50 1 calc PR B 2
C61 C 0.6467(8) 0.1167(9) 0.3542(7) 0.059(2) Uani 0.50 1 d PD . .
H61A H 0.6696 0.1823 0.3636 0.088 Uiso 0.50 1 calc PR . .
H61B H 0.6157 0.1386 0.2991 0.088 Uiso 0.50 1 calc PR . .
H61C H 0.7130 0.0713 0.3412 0.088 Uiso 0.50 1 calc PR . .
C62 C 0.5597(9) 0.0538(9) 0.4417(8) 0.049(3) Uani 0.50 1 d PD . .
C63 C 0.5121(10) 0.0739(11) 0.5295(9) 0.039(3) Uani 0.50 1 d P . .
H63 H 0.5352 0.1379 0.5374 0.047 Uiso 0.50 1 calc PR . .
C64 C 0.4322(11) 0.0023(10) 0.6047(10) 0.059(4) Uani 0.50 1 d P . .
H64 H 0.3993 0.0165 0.6642 0.071 Uiso 0.50 1 calc PR . .
C65 C 0.4024(13) -0.0870(13) 0.5918(17) 0.102(9) Uani 0.50 1 d P . .
H65 H 0.3519 -0.1401 0.6446 0.122 Uiso 0.50 1 calc PR . .
C66 C 0.4421(16) -0.1042(11) 0.5054(16) 0.072(5) Uani 0.50 1 d P . .
H66 H 0.4133 -0.1649 0.4965 0.087 Uiso 0.50 1 calc PR . .
C67 C 0.5216(15) -0.0368(11) 0.4321(13) 0.057(4) Uani 0.50 1 d P . .
H67 H 0.5516 -0.0524 0.3729 0.068 Uiso 0.50 1 calc PR . .

loop_
_atom_site_aniso_label
_atom_site_aniso_U_11
_atom_site_aniso_U_22
_atom_site_aniso_U_33
_atom_site_aniso_U_23
_atom_site_aniso_U_13
_atom_site_aniso_U_12
Fe1 0.01793(18) 0.01887(18) 0.01362(19) -0.00398(14) -0.00534(14) -0.00035(14)
B2 0.0223(14) 0.0327(16) 0.0220(16) -0.0081(13) -0.0068(12) 0.0026(13)
N3 0.0182(10) 0.0306(12) 0.0196(11) -0.0070(9) -0.0049(9) 0.0003(9)
N4 0.0200(10) 0.0212(10) 0.0170(11) -0.0055(8) -0.0067(9) -0.0007(9)
C5 0.0244(13) 0.0224(12) 0.0219(14) -0.0053(10) -0.0081(11) 0.0002(11)
C6 0.0283(14) 0.0286(14) 0.0222(14) -0.0021(11) -0.0049(12) -0.0066(12)
C7 0.0214(13) 0.0377(15) 0.0221(14) -0.0050(12) -0.0027(11) -0.0060(12)
N8 0.0221(11) 0.0260(11) 0.0215(12) -0.0055(9) -0.0098(9) 0.0046(9)
N9 0.0203(10) 0.0215(10) 0.0183(11) -0.0054(9) -0.0052(9) 0.0019(9)
C10 0.0278(13) 0.0236(12) 0.0185(13) -0.0055(10) -0.0097(11) 0.0072(11)
C11 0.0309(14) 0.0301(14) 0.0235(14) -0.0093(11) -0.0153(12) 0.0090(12)
C12 0.0252(13) 0.0301(14) 0.0269(15) -0.0086(12) -0.0126(12) 0.0082(12)
B13 0.0228(14) 0.0248(14) 0.0223(15) -0.0088(12) -0.0069(12) 0.0015(12)
N14 0.0233(11) 0.0204(10) 0.0177(11) -0.0056(9) -0.0062(9) 0.0001(9)
N15 0.0207(10) 0.0216(10) 0.0166(11) -0.0043(8) -0.0073(9) -0.0004(9)
C16 0.0234(13) 0.0271(13) 0.0236(14) -0.0064(11) -0.0101(11) -0.0013(11)
C17 0.0312(14) 0.0270(14) 0.0315(16) -0.0085(12) -0.0119(13) -0.0083(12)
C18 0.0338(14) 0.0192(12) 0.0237(14) -0.0066(11) -0.0088(12) -0.0032(11)
N19 0.0190(10) 0.0231(10) 0.0222(12) -0.0083(9) -0.0074(9) 0.0029(9)
N20 0.0162(9) 0.0198(10) 0.0158(10) -0.0050(8) -0.0035(8) -0.0007(8)
C21 0.0173(11) 0.0271(13) 0.0152(12) -0.0078(10) -0.0018(10) -0.0012(10)
C22 0.0216(12) 0.0326(14) 0.0160(13) -0.0054(11) -0.0062(10) -0.0023(11)
C23 0.0225(13) 0.0290(14) 0.0245(14) -0.0055(11) -0.0114(11) 0.0037(11)
N24 0.0178(10) 0.0205(10) 0.0129(10) -0.0033(8) -0.0039(8) 0.0017(8)
C25 0.0159(11) 0.0201(11) 0.0151(12) -0.0037(10) -0.0057(9) 0.0032(10)
C26 0.0178(11) 0.0182(11) 0.0179(13) -0.0043(10) -0.0059(10) 0.0038(10)
C27 0.0227(12) 0.0201(12) 0.0196(13) -0.0068(10) -0.0051(10) 0.0041(10)
C28 0.0227(12) 0.0267(13) 0.0148(12) -0.0076(10) -0.0027(10) 0.0047(11)
C29 0.0186(12) 0.0241(12) 0.0155(12) -0.0032(10) -0.0032(10) -0.0002(10)
N30 0.0188(10) 0.0196(10) 0.0161(10) -0.0053(8) -0.0063(8) 0.0010(8)
C31 0.0165(11) 0.0206(11) 0.0158(12) -0.0052(10) -0.0066(10) 0.0031(10)
C32 0.0185(11) 0.0221(12) 0.0145(12) -0.0049(10) -0.0066(10) 0.0049(10)
C33 0.0221(12) 0.0261(13) 0.0145(12) -0.0048(10) -0.0050(10) 0.0001(11)
C34 0.0267(13) 0.0296(13) 0.0171(13) -0.0112(11) -0.0072(11) 0.0020(11)
C35 0.0242(12) 0.0232(12) 0.0183(13) -0.0083(10) -0.0092(11) 0.0014(11)
C36 0.0169(11) 0.0184(11) 0.0193(13) -0.0055(10) -0.0068(10) 0.0060(10)
C37 0.0169(11) 0.0211(12) 0.0157(12) -0.0042(10) -0.0054(10) 0.0040(10)
N38 0.0188(10) 0.0206(10) 0.0167(11) -0.0036(8) -0.0050(9) 0.0032(9)
C39 0.0179(11) 0.0209(12) 0.0203(13) -0.0046(10) -0.0077(10) 0.0049(10)
C40 0.0170(11) 0.0198(12) 0.0205(13) -0.0041(10) -0.0047(10) 0.0040(10)
N41 0.0187(10) 0.0192(10) 0.0199(11) -0.0056(9) -0.0056(9) 0.0048(9)
C42 0.0188(12) 0.0230(12) 0.0244(14) -0.0087(11) -0.0055(11) 0.0035(10)
C43 0.0177(12) 0.0220(12) 0.0281(15) -0.0048(11) -0.0097(11) 0.0035(10)
C44 0.0161(11) 0.0233(12) 0.0261(14) -0.0014(11) -0.0087(11) 0.0037(10)
C45 0.0194(12) 0.0247(13) 0.0212(13) -0.0049(11) -0.0051(10) 0.0027(11)
C46 0.0206(12) 0.0277(14) 0.0319(16) -0.0081(12) -0.0093(12) 0.0009(11)
C47 0.0213(13) 0.0271(14) 0.0391(18) -0.0053(12) -0.0109(12) -0.0037(12)
C48 0.0189(12) 0.0294(14) 0.0328(16) 0.0016(12) -0.0055(12) -0.0060(12)
C49 0.0184(12) 0.0295(14) 0.0261(15) -0.0025(12) -0.0042(11) 0.0010(11)
C50 0.180(6) 0.0277(19) 0.037(2) -0.0043(17) -0.020(3) 0.000(3)
C51 0.177(6) 0.0282(19) 0.024(2) -0.0026(15) -0.006(3) -0.008(3)
C52 0.158(6) 0.033(2) 0.042(2) -0.0130(18) -0.014(3) 0.000(3)
C53 0.056(5) 0.069(6) 0.107(9) -0.011(6) -0.038(6) -0.005(5)
C54 0.089(5) 0.134(6) 0.150(7) -0.018(5) -0.025(5) -0.017(4)
C61 0.059(6) 0.060(6) 0.071(7) -0.025(5) -0.040(5) 0.026(5)
C62 0.059(7) 0.043(6) 0.067(7) -0.026(6) -0.050(6) 0.033(5)
C63 0.050(6) 0.024(8) 0.041(7) -0.006(6) -0.010(5) -0.028(5)
C64 0.052(7) 0.026(7) 0.065(8) 0.018(5) -0.004(5) 0.000(5)
C65 0.071(11) 0.054(10) 0.137(19) 0.062(10) -0.066(12) -0.016(7)
C66 0.108(12) 0.027(6) 0.109(14) -0.012(7) -0.082(11) 0.001(7)
C67 0.081(14) 0.025(10) 0.071(13) -0.015(8) -0.034(9) 0.006(8)

loop_
_atom_type_symbol
_atom_type_description
_atom_type_scat_dispersion_real
_atom_type_scat_dispersion_imag
_atom_type_scat_source
C C 0.0033 0.0016 'International Tables Vol C Tables 4.2.6.8 and 6.1.1.4'
H H 0.0000 0.0000 'International Tables Vol C Tables 4.2.6.8 and 6.1.1.4'
B B 0.0013 0.0007 'International Tables Vol C Tables 4.2.6.8 and 6.1.1.4'
N N 0.0061 0.0033 'International Tables Vol C Tables 4.2.6.8 and 6.1.1.4'
Fe Fe 0.3463 0.8444 'International Tables Vol C Tables 4.2.6.8 and 6.1.1.4'

loop_
_geom_angle_atom_site_label_1
_geom_angle_atom_site_label_2
_geom_angle_atom_site_label_3
_geom_angle
_geom_angle_site_symmetry_1
_geom_angle_site_symmetry_3
N30 Fe1 N24 82.15(8) . .
N30 Fe1 N15 94.22(9) . .
N24 Fe1 N15 176.29(9) . .
N30 Fe1 N20 93.32(8) . .
N24 Fe1 N20 88.71(8) . .
N15 Fe1 N20 90.76(8) . .
N30 Fe1 N9 88.03(8) . .
N24 Fe1 N9 92.85(8) . .
N15 Fe1 N9 87.76(9) . .
N20 Fe1 N9 178.07(8) . .
N30 Fe1 N4 178.89(9) . .
N24 Fe1 N4 97.04(9) . .
N15 Fe1 N4 86.61(9) . .
N20 Fe1 N4 87.42(8) . .
N9 Fe1 N4 91.26(9) . .
N3 B2 N8 107.5(2) . .
N3 B2 H2A 110.2 . .
N8 B2 H2A 110.2 . .
N3 B2 H2B 110.2 . .
N8 B2 H2B 110.2 . .
H2A B2 H2B 108.5 . .
C7 N3 N4 109.3(2) . .
C7 N3 B2 128.3(2) . .
N4 N3 B2 122.4(2) . .
C5 N4 N3 106.2(2) . .
C5 N4 Fe1 126.45(18) . .
N3 N4 Fe1 125.69(16) . .
N4 C5 C6 110.6(2) . .
N4 C5 H5 124.7 . .
C6 C5 H5 124.7 . .
C7 C6 C5 104.8(2) . .
C7 C6 H6 127.6 . .
C5 C6 H6 127.6 . .
N3 C7 C6 109.0(2) . .
N3 C7 H7 125.5 . .
C6 C7 H7 125.5 . .
C12 N8 N9 109.8(2) . .
C12 N8 B2 126.7(2) . .
N9 N8 B2 123.2(2) . .
C10 N9 N8 105.8(2) . .
C10 N9 Fe1 128.47(18) . .
N8 N9 Fe1 124.36(16) . .
N9 C10 C11 111.1(2) . .
N9 C10 H10 124.4 . .
C11 C10 H10 124.4 . .
C12 C11 C10 104.4(2) . .
C12 C11 H11 127.8 . .
C10 C11 H11 127.8 . .
N8 C12 C11 108.9(2) . .
N8 C12 H12 125.5 . .
C11 C12 H12 125.5 . .
N19 B13 N14 108.8(2) . .
N19 B13 H13A 109.9 . .
N14 B13 H13A 109.9 . .
N19 B13 H13B 109.9 . .
N14 B13 H13B 109.9 . .
H13A B13 H13B 108.3 . .
C18 N14 N15 109.8(2) . .
C18 N14 B13 127.3(2) . .
N15 N14 B13 123.0(2) . .
C16 N15 N14 106.2(2) . .
C16 N15 Fe1 127.28(18) . .
N14 N15 Fe1 126.42(15) . .
N15 C16 C17 110.5(2) . .
N15 C16 H16 124.7 . .
C17 C16 H16 124.7 . .
C18 C17 C16 105.0(2) . .
C18 C17 H17 127.5 . .
C16 C17 H17 127.5 . .
N14 C18 C17 108.6(2) . .
N14 C18 H18 125.7 . .
C17 C18 H18 125.7 . .
C23 N19 N20 109.5(2) . .
C23 N19 B13 126.0(2) . .
N20 N19 B13 124.3(2) . .
C21 N20 N19 106.3(2) . .
C21 N20 Fe1 128.60(17) . .
N19 N20 Fe1 124.11(16) . .
N20 C21 C22 110.7(2) . .
N20 C21 H21 124.7 . .
C22 C21 H21 124.7 . .
C23 C22 C21 104.5(2) . .
C23 C22 H22 127.8 . .
C21 C22 H22 127.8 . .
N19 C23 C22 109.1(2) . .
N19 C23 H23 125.5 . .
C22 C23 H23 125.5 . .
C29 N24 C25 117.1(2) . .
C29 N24 Fe1 129.50(17) . .
C25 N24 Fe1 113.33(16) . .
N24 C25 C26 122.9(2) . .
N24 C25 C31 115.2(2) . .
C26 C25 C31 121.9(2) . .
C25 C26 C27 118.4(2) . .
C25 C26 C36 118.4(2) . .
C27 C26 C36 123.2(2) . .
C28 C27 C26 118.5(2) . .
C28 C27 H27 120.8 . .
C26 C27 H27 120.8 . .
C27 C28 C29 119.6(2) . .
C27 C28 H28 120.2 . .
C29 C28 H28 120.2 . .
N24 C29 C28 123.3(2) . .
N24 C29 H29 118.3 . .
C28 C29 H29 118.3 . .
C35 N30 C31 117.0(2) . .
C35 N30 Fe1 129.09(17) . .
C31 N30 Fe1 113.85(17) . .
N30 C31 C32 123.1(2) . .
N30 C31 C25 115.4(2) . .
C32 C31 C25 121.5(2) . .
C33 C32 C31 118.4(2) . .
C33 C32 C37 123.1(2) . .
C31 C32 C37 118.5(2) . .
C34 C33 C32 118.6(2) . .
C34 C33 H33 120.7 . .
C32 C33 H33 120.7 . .
C33 C34 C35 119.6(2) . .
C33 C34 H34 120.2 . .
C35 C34 H34 120.2 . .
N30 C35 C34 123.3(2) . .
N30 C35 H35 118.4 . .
C34 C35 H35 118.4 . .
N41 C36 C37 121.8(2) . .
N41 C36 C26 118.4(2) . .
C37 C36 C26 119.7(2) . .
N38 C37 C36 122.6(2) . .
N38 C37 C32 117.4(2) . .
C36 C37 C32 119.9(2) . .
C37 N38 C39 116.5(2) . .
N38 C39 C45 118.9(2) . .
N38 C39 C40 121.1(2) . .
C45 C39 C40 120.0(2) . .
N41 C40 C42 119.0(2) . .
N41 C40 C39 121.4(2) . .
C42 C40 C39 119.7(2) . .
C36 N41 C40 116.6(2) . .
C40 C42 C43 120.4(3) . .
C40 C42 H42 119.8 . .
C43 C42 H42 119.8 . .
C42 C43 C46 121.3(3) . .
C42 C43 C44 119.9(2) . .
C46 C43 C44 118.8(2) . .
C45 C44 C49 121.8(3) . .
C45 C44 C43 119.7(2) . .
C49 C44 C43 118.5(2) . .
C44 C45 C39 120.3(3) . .
C44 C45 H45 119.8 . .
C39 C45 H45 119.8 . .
C47 C46 C43 120.7(3) . .
C47 C46 H46 119.7 . .
C43 C46 H46 119.7 . .
C46 C47 C48 120.6(3) . .
C46 C47 H47 119.7 . .
C48 C47 H47 119.7 . .
C49 C48 C47 120.9(3) . .
C49 C48 H48 119.6 . .
C47 C48 H48 119.6 . .
C48 C49 C44 120.6(3) . .
C48 C49 H49 119.7 . .
C44 C49 H49 119.7 . .
C51 C50 C52 120.1(5) . 2_655
C51 C50 H50 120.0 . .
C52 C50 H50 120.0 2_655 .
C50 C51 C52 120.6(5) . .
C50 C51 H51 119.7 . .
C52 C51 H51 119.7 . .
C53 C52 C50 122.7(7) . 2_655
C53 C52 C51 117.9(7) . .
C50 C52 C51 119.4(6) 2_655 .
C52 C53 H53A 109.5 . .
C52 C53 H53B 109.5 . .
H53A C53 H53B 109.5 . .
C52 C53 H53C 109.5 . .
H53A C53 H53C 109.5 . .
H53B C53 H53C 109.5 . .
C55A C54 H54A 109.5 . .
C55B C54 H54A 80.0 . .
C55A C54 H54B 109.5 . .
C55B C54 H54B 126.4 . .
H54A C54 H54B 109.5 . .
C55A C54 H54C 109.5 . .
C55B C54 H54C 116.6 . .
H54A C54 H54C 109.5 . .
H54B C54 H54C 109.5 . .
C56A C55A C60A 120.0 . .
C56A C55A C54 126.0(7) . .
C60A C55A C54 113.1(7) . .
C55A C56A C57A 120.0 . .
C55A C56A H56A 120.0 . .
C57A C56A H56A 120.0 . .
C58A C57A C56A 120.0 . .
C58A C57A H57A 120.0 . .
C56A C57A H57A 120.0 . .
C59A C58A C57A 120.0 . .
C59A C58A H58A 120.0 . .
C57A C58A H58A 120.0 . .
C58A C59A C60A 120.0 . .
C58A C59A H59A 120.0 . .
C60A C59A H59A 120.0 . .
C59A C60A C55A 120.0 . .
C59A C60A H60A 120.0 . .
C55A C60A H60A 120.0 . .
C56B C55B C54 115.5(9) . .
C56B C55B H55A 108.4 . .
C54 C55B H55A 108.4 . .
C56B C55B H55B 108.4 . .
C54 C55B H55B 108.4 . .
H55A C55B H55B 107.5 . .
C57B C56B C55B 119.9(10) . .
C57B C56B H56B 107.3 . .
C55B C56B H56B 107.3 . .
C57B C56B H56C 107.3 . .
C55B C56B H56C 107.3 . .
H56B C56B H56C 106.9 . .
C56B C57B C58B 116.0(11) . .
C56B C57B H57B 108.3 . .
C58B C57B H57B 108.3 . .
C56B C57B H57C 108.3 . .
C58B C57B H57C 108.3 . .
H57B C57B H57C 107.4 . .
C59B C58B C57B 104.4(9) . .
C59B C58B H58B 110.9 . .
C57B C58B H58B 110.9 . .
C59B C58B H58C 110.9 . .
C57B C58B H58C 110.9 . .
H58B C58B H58C 108.9 . .
C58B C59B H59B 109.5 . .
C58B C59B H59C 109.5 . .
H59B C59B H59C 109.5 . .
C58B C59B H59D 109.5 . .
H59B C59B H59D 109.5 . .
H59C C59B H59D 109.5 . .
C62 C61 H61A 109.5 . .
C62 C61 H61B 109.5 . .
H61A C61 H61B 109.5 . .
C62 C61 H61C 109.5 . .
H61A C61 H61C 109.5 . .
H61B C61 H61C 109.5 . .
C67 C62 C63 117.7(10) . .
C67 C62 C61 112.4(11) . .
C63 C62 C61 130.0(10) . .
C64 C63 C62 121.0(13) . .
C64 C63 H63 119.5 . .
C62 C63 H63 119.5 . .
C65 C64 C63 118.2(19) . .
C65 C64 H64 120.9 . .
C63 C64 H64 120.9 . .
C64 C65 C66 121.5(12) . .
C64 C65 H65 119.2 . .
C66 C65 H65 119.2 . .
C67 C66 C65 120.9(16) . .
C67 C66 H66 119.6 . .
C65 C66 H66 119.6 . .
C66 C67 C62 120.5(14) . .
C66 C67 H67 119.8 . .
C62 C67 H67 119.8 . .

loop_
_geom_bond_atom_site_label_1
_geom_bond_atom_site_label_2
_geom_bond_distance
_geom_bond_site_symmetry_2
Fe1 N30 1.976(2) .
Fe1 N24 1.986(2) .
Fe1 N15 1.994(2) .
Fe1 N20 2.003(2) .
Fe1 N9 2.005(2) .
Fe1 N4 2.014(2) .
B2 N3 1.542(4) .
B2 N8 1.555(4) .
B2 H2A 0.9900 .
B2 H2B 0.9900 .
N3 C7 1.345(3) .
N3 N4 1.368(3) .
N4 C5 1.337(3) .
C5 C6 1.391(4) .
C5 H5 0.9500 .
C6 C7 1.369(4) .
C6 H6 0.9500 .
C7 H7 0.9500 .
N8 C12 1.343(3) .
N8 N9 1.369(3) .
N9 C10 1.339(3) .
C10 C11 1.392(4) .
C10 H10 0.9500 .
C11 C12 1.375(4) .
C11 H11 0.9500 .
C12 H12 0.9500 .
B13 N19 1.545(4) .
B13 N14 1.547(4) .
B13 H13A 0.9900 .
B13 H13B 0.9900 .
N14 C18 1.348(3) .
N14 N15 1.363(3) .
N15 C16 1.343(3) .
C16 C17 1.390(4) .
C16 H16 0.9500 .
C17 C18 1.373(4) .
C17 H17 0.9500 .
C18 H18 0.9500 .
N19 C23 1.342(3) .
N19 N20 1.364(3) .
N20 C21 1.342(3) .
C21 C22 1.389(4) .
C21 H21 0.9500 .
C22 C23 1.377(4) .
C22 H22 0.9500 .
C23 H23 0.9500 .
N24 C29 1.331(3) .
N24 C25 1.368(3) .
C25 C26 1.397(3) .
C25 C31 1.436(4) .
C26 C27 1.398(4) .
C26 C36 1.470(3) .
C27 C28 1.379(4) .
C27 H27 0.9500 .
C28 C29 1.392(4) .
C28 H28 0.9500 .
C29 H29 0.9500 .
N30 C35 1.338(3) .
N30 C31 1.361(3) .
C31 C32 1.398(3) .
C32 C33 1.397(4) .
C32 C37 1.468(3) .
C33 C34 1.375(4) .
C33 H33 0.9500 .
C34 C35 1.392(4) .
C34 H34 0.9500 .
C35 H35 0.9500 .
C36 N41 1.321(3) .
C36 C37 1.441(4) .
C37 N38 1.315(3) .
N38 C39 1.369(3) .
C39 C45 1.400(4) .
C39 C40 1.429(4) .
C40 N41 1.366(3) .
C40 C42 1.398(4) .
C42 C43 1.398(4) .
C42 H42 0.9500 .
C43 C46 1.431(4) .
C43 C44 1.435(4) .
C44 C45 1.395(4) .
C44 C49 1.433(4) .
C45 H45 0.9500 .
C46 C47 1.357(4) .
C46 H46 0.9500 .
C47 C48 1.421(4) .
C47 H47 0.9500 .
C48 C49 1.356(4) .
C48 H48 0.9500 .
C49 H49 0.9500 .
C50 C51 1.360(8) .
C50 C52 1.374(7) 2_655
C50 H50 0.9500 .
C51 C52 1.384(7) .
C51 H51 0.9500 .
C52 C53 1.304(9) .
C53 H53A 0.9800 .
C53 H53B 0.9800 .
C53 H53C 0.9800 .
C54 C55A 1.442(8) .
C54 C55B 1.556(11) .
C54 H54A 0.9800 .
C54 H54B 0.9800 .
C54 H54C 0.9800 .
C55A C56A 1.3900 .
C55A C60A 1.3900 .
C56A C57A 1.3900 .
C56A H56A 0.9500 .
C57A C58A 1.3900 .
C57A H57A 0.9500 .
C58A C59A 1.3900 .
C58A H58A 0.9500 .
C59A C60A 1.3900 .
C59A H59A 0.9500 .
C60A H60A 0.9500 .
C55B C56B 1.467(11) .
C55B H55A 0.9900 .
C55B H55B 0.9900 .
C56B C57B 1.448(12) .
C56B H56B 0.9900 .
C56B H56C 0.9900 .
C57B C58B 1.573(13) .
C57B H57B 0.9900 .
C57B H57C 0.9900 .
C58B C59B 1.502(12) .
C58B H58B 0.9900 .
C58B H58C 0.9900 .
C59B H59B 0.9800 .
C59B H59C 0.9800 .
C59B H59D 0.9800 .
C61 C62 1.464(14) .
C61 H61A 0.9800 .
C61 H61B 0.9800 .
C61 H61C 0.9800 .
C62 C67 1.360(18) .
C62 C63 1.394(16) .
C63 C64 1.376(11) .
C63 H63 0.9500 .
C64 C65 1.33(3) .
C64 H64 0.9500 .
C65 C66 1.35(3) .
C65 H65 0.9500 .
C66 C67 1.338(18) .
C66 H66 0.9500 .
C67 H67 0.9500 .
